data_2240129
loop_
_publ_author_name
'Zou, Pei'
'Wang, Hong-Yong'
'Luo, Shi-Neng'
'Liu, Ya-Ling'
'Shen, Yong-Jia'

_publ_section_title
;
 Crystal structure of <i>N</i>-(2-hydroxyethyl)-5-nitroisophthalamic acid
 monohydrate
;
_journal_coeditor_code XU5826
_journal_issue 11
_journal_name_full 'Acta Crystallographica Section E'
_journal_page_first o1205
_journal_page_last o1206
_journal_paper_doi 10.1107/S160053681402337X
_journal_volume 70
_journal_year 2014
_chemical_formula_iupac 'C10 H10 N2 O6, H2 O'
_chemical_formula_moiety 'C10 H10 N2 O6, H2 O'
_chemical_formula_sum 'C10 H12 N2 O7'
_chemical_formula_weight 272.22
_chemical_name_systematic
;
<i>N</i>-(2-Hydroxyethyl)-5-nitroisophthalamic acid monohydrate
;
_space_group_IT_number 2
_symmetry_cell_setting triclinic
_symmetry_space_group_name_Hall '-P 1'
_symmetry_space_group_name_H-M 'P -1'
_atom_sites_solution_hydrogens geom
_atom_sites_solution_primary direct
_atom_sites_solution_secondary difmap
_audit_creation_method SHELXL-97
_cell_angle_alpha 106.581(8)
_cell_angle_beta 101.466(9)
_cell_angle_gamma 93.692(4)
_cell_formula_units_Z 2
_cell_length_a 6.449(3)
_cell_length_b 8.670(5)
_cell_length_c 11.051(6)
_cell_measurement_reflns_used 2242
_cell_measurement_temperature 173(2)
_cell_measurement_theta_max 31.476
_cell_measurement_theta_min 2.472
_cell_volume 575.5(5)
_computing_cell_refinement
;
CrystalClear (Rigaku/MSC, 2008)
;
_computing_data_collection
;
CrystalClear (Rigaku/MSC, 2008)
;
_computing_data_reduction
;
CrystalClear (Rigaku/MSC, 2008)
;
_computing_molecular_graphics
;
SHELXTL (Sheldrick, 2008)
;
_computing_publication_material
;
SHELXTL (Sheldrick, 2008)
;
_computing_structure_refinement
;
SHELXTL (Sheldrick, 2008)
;
_computing_structure_solution
;
SHELXTL (Sheldrick, 2008)
;
_diffrn_ambient_temperature 173(2)
_diffrn_detector_area_resol_mean 28.5714
_diffrn_measured_fraction_theta_full 0.983
_diffrn_measured_fraction_theta_max 0.983
_diffrn_measurement_device_type 'Rigaku AFC10/Saturn724+'
_diffrn_measurement_method 'phi and omega scans'
_diffrn_radiation_monochromator graphite
_diffrn_radiation_source 'Rotating Anode'
_diffrn_radiation_type MoK\a
_diffrn_radiation_wavelength 0.71073
_diffrn_reflns_av_R_equivalents 0.0279
_diffrn_reflns_av_sigmaI/netI 0.0399
_diffrn_reflns_limit_h_max 9
_diffrn_reflns_limit_h_min -9
_diffrn_reflns_limit_k_max 12
_diffrn_reflns_limit_k_min -12
_diffrn_reflns_limit_l_max 16
_diffrn_reflns_limit_l_min -16
_diffrn_reflns_number 8661
_diffrn_reflns_theta_full 31.50
_diffrn_reflns_theta_max 31.50
_diffrn_reflns_theta_min 2.47
_diffrn_standards_decay_% 0
_diffrn_standards_interval_count 0
_diffrn_standards_interval_time 0
_diffrn_standards_number 0
_exptl_absorpt_coefficient_mu 0.135
_exptl_absorpt_correction_T_max 0.98
_exptl_absorpt_correction_T_min 0.93
_exptl_absorpt_correction_type multi-scan
_exptl_absorpt_process_details
;
(CrystalClear; Rigaku/MSC, 2008)
;
_exptl_crystal_colour colorless
_exptl_crystal_density_diffrn 1.571
_exptl_crystal_density_method 'not measured'
_exptl_crystal_description platelet
_exptl_crystal_F_000 284
_exptl_crystal_size_max 0.44
_exptl_crystal_size_mid 0.31
_exptl_crystal_size_min 0.06
_refine_diff_density_max 0.411
_refine_diff_density_min -0.211
_refine_ls_extinction_method none
_refine_ls_goodness_of_fit_ref 1.000
_refine_ls_hydrogen_treatment mixed
_refine_ls_matrix_type full
_refine_ls_number_parameters 192
_refine_ls_number_reflns 3775
_refine_ls_number_restraints 0
_refine_ls_restrained_S_all 1.000
_refine_ls_R_factor_all 0.0608
_refine_ls_R_factor_gt 0.0420
_refine_ls_shift/su_max 0.000
_refine_ls_shift/su_mean 0.000
_refine_ls_structure_factor_coef Fsqd
_refine_ls_weighting_details 'calc w=1/[\s^2^(Fo^2^)+(0.0516P)^2^+0.0635P] where P=(Fo^2^+2Fc^2^)/3'
_refine_ls_weighting_scheme calc
_refine_ls_wR_factor_gt 0.1003
_refine_ls_wR_factor_ref 0.1100
_reflns_number_gt 2826
_reflns_number_total 3775
_reflns_threshold_expression I>2sigma(I)
_cod_data_source_file xu5826sup1.cif
_cod_data_source_block I
_cod_original_cell_volume 575.6(5)
_cod_database_code 2240129
_cod_database_fobs_code 2240129

loop_
_symmetry_equiv_pos_as_xyz
'x, y, z'
'-x, -y, -z'

loop_
_atom_site_type_symbol
_atom_site_label
_atom_site_fract_x
_atom_site_fract_y
_atom_site_fract_z
_atom_site_U_iso_or_equiv
_atom_site_adp_type
_atom_site_calc_flag
_atom_site_refinement_flags
_atom_site_occupancy
_atom_site_symmetry_multiplicity
O O1 0.13495(17) 0.98481(9) 0.27386(8) 0.0329(2) Uani d . 1 1
O O2 -0.24748(15) 0.59705(10) -0.05062(8) 0.0295(2) Uani d . 1 1
O O3 0.18120(14) 0.29530(9) 0.34122(8) 0.02551(19) Uani d . 1 1
O O4 0.26622(14) 0.33382(9) 0.55509(8) 0.02415(19) Uani d . 1 1
O O5 0.39066(19) 0.91355(11) 0.83077(8) 0.0419(3) Uani d . 1 1
O O6 0.36654(17) 1.10655(10) 0.74248(9) 0.0336(2) Uani d . 1 1
O O7 0.33213(16) 0.48483(11) 0.83119(10) 0.0321(2) Uani d . 1 1
N N1 0.13279(17) 0.73307(11) 0.14290(9) 0.0232(2) Uani d . 1 1
N N2 0.35598(17) 0.96255(11) 0.73593(9) 0.0246(2) Uani d . 1 1
C C1 0.23184(17) 0.38719(12) 0.46364(10) 0.0183(2) Uani d . 1 1
C C2 0.24161(17) 0.56423(12) 0.47566(10) 0.0175(2) Uani d . 1 1
C C3 0.29369(17) 0.67808(12) 0.59893(10) 0.0190(2) Uani d . 1 1
H H3 0.3237 0.6453 0.6750 0.023 Uiso calc R 1 1
C C4 0.30003(17) 0.84077(12) 0.60621(10) 0.0192(2) Uani d . 1 1
C C5 0.25634(17) 0.89481(12) 0.49861(10) 0.0197(2) Uani d . 1 1
H H5 0.2607 1.0074 0.5079 0.024 Uiso calc R 1 1
C C6 0.20567(17) 0.77954(12) 0.37580(10) 0.0183(2) Uani d . 1 1
C C7 0.19851(17) 0.61473(12) 0.36545(10) 0.0184(2) Uani d . 1 1
H H7 0.1638 0.5361 0.2821 0.022 Uiso calc R 1 1
C C8 0.15561(19) 0.83987(12) 0.25990(10) 0.0208(2) Uani d . 1 1
C C9 0.0792(2) 0.77886(14) 0.02391(11) 0.0269(3) Uani d . 1 1
H H9A 0.1418 0.7084 -0.0433 0.032 Uiso calc R 1 1
H H9B 0.1419 0.8924 0.0411 0.032 Uiso calc R 1 1
C C10 -0.1591(2) 0.76327(13) -0.02582(11) 0.0278(3) Uani d . 1 1
H H10A -0.2227 0.8365 0.0393 0.033 Uiso calc R 1 1
H H10B -0.1913 0.7940 -0.1066 0.033 Uiso calc R 1 1
H H1N 0.157(2) 0.6305(19) 0.1355(14) 0.036(4) Uiso d . 1 1
H H2O -0.397(5) 0.569(3) -0.096(3) 0.120(10) Uiso d . 1 1
H H3O 0.168(3) 0.188(2) 0.3314(17) 0.053(5) Uiso d . 1 1
H H7A 0.317(3) 0.421(2) 0.759(2) 0.060(6) Uiso d . 1 1
H H7B 0.302(4) 0.440(3) 0.888(2) 0.089(8) Uiso d . 1 1

loop_
_atom_site_aniso_label
_atom_site_aniso_U_11
_atom_site_aniso_U_22
_atom_site_aniso_U_33
_atom_site_aniso_U_12
_atom_site_aniso_U_13
_atom_site_aniso_U_23
O1 0.0600(6) 0.0125(4) 0.0251(4) 0.0069(4) 0.0059(4) 0.0062(3)
O2 0.0387(5) 0.0219(4) 0.0256(4) 0.0048(4) 0.0028(4) 0.0064(3)
O3 0.0422(5) 0.0126(3) 0.0208(4) 0.0033(3) 0.0063(4) 0.0041(3)
O4 0.0321(5) 0.0200(4) 0.0231(4) 0.0051(3) 0.0064(3) 0.0104(3)
O5 0.0755(8) 0.0291(5) 0.0179(4) 0.0106(5) 0.0042(5) 0.0055(3)
O6 0.0525(6) 0.0160(4) 0.0277(5) 0.0007(4) 0.0083(4) 0.0010(3)
O7 0.0448(6) 0.0260(5) 0.0239(5) 0.0035(4) 0.0052(4) 0.0069(4)
N1 0.0369(6) 0.0134(4) 0.0193(4) 0.0037(4) 0.0051(4) 0.0055(3)
N2 0.0317(5) 0.0196(4) 0.0195(4) 0.0028(4) 0.0048(4) 0.0021(3)
C1 0.0204(5) 0.0153(4) 0.0207(5) 0.0035(4) 0.0066(4) 0.0063(4)
C2 0.0187(5) 0.0134(4) 0.0211(5) 0.0026(4) 0.0058(4) 0.0053(4)
C3 0.0218(5) 0.0172(5) 0.0188(5) 0.0035(4) 0.0050(4) 0.0060(4)
C4 0.0221(5) 0.0160(5) 0.0171(5) 0.0018(4) 0.0039(4) 0.0020(4)
C5 0.0236(5) 0.0133(4) 0.0210(5) 0.0014(4) 0.0050(4) 0.0036(4)
C6 0.0220(5) 0.0140(4) 0.0188(5) 0.0021(4) 0.0043(4) 0.0049(4)
C7 0.0222(5) 0.0139(4) 0.0184(5) 0.0022(4) 0.0045(4) 0.0041(3)
C8 0.0273(6) 0.0129(4) 0.0207(5) 0.0005(4) 0.0039(4) 0.0044(4)
C9 0.0449(7) 0.0175(5) 0.0202(5) 0.0030(5) 0.0092(5) 0.0077(4)
C10 0.0466(8) 0.0183(5) 0.0189(5) 0.0098(5) 0.0064(5) 0.0056(4)

loop_
_atom_type_symbol
_atom_type_description
_atom_type_scat_dispersion_real
_atom_type_scat_dispersion_imag
_atom_type_scat_source
C C 0.0033 0.0016 'International Tables Vol C Tables 4.2.6.8 and 6.1.1.4'
H H 0.0000 0.0000 'International Tables Vol C Tables 4.2.6.8 and 6.1.1.4'
N N 0.0061 0.0033 'International Tables Vol C Tables 4.2.6.8 and 6.1.1.4'
O O 0.0106 0.0060 'International Tables Vol C Tables 4.2.6.8 and 6.1.1.4'

loop_
_geom_angle_atom_site_label_1
_geom_angle_atom_site_label_2
_geom_angle_atom_site_label_3
_geom_angle
C10 O2 H2O 115.2(15)
C1 O3 H3O 113.6(11)
H7A O7 H7B 113(2)
C8 N1 C9 122.19(10)
C8 N1 H1N 119.9(10)
C9 N1 H1N 117.8(10)
O5 N2 O6 123.86(10)
O5 N2 C4 117.95(10)
O6 N2 C4 118.19(10)
O4 C1 O3 123.79(10)
O4 C1 C2 124.30(10)
O3 C1 C2 111.91(9)
C7 C2 C3 120.36(10)
C7 C2 C1 120.47(9)
C3 C2 C1 119.16(9)
C4 C3 C2 117.51(10)
C4 C3 H3 121.2
C2 C3 H3 121.2
C5 C4 C3 123.53(10)
C5 C4 N2 118.37(10)
C3 C4 N2 118.10(10)
C4 C5 C6 118.34(10)
C4 C5 H5 120.8
C6 C5 H5 120.8
C7 C6 C5 119.40(10)
C7 C6 C8 122.83(9)
C5 C6 C8 117.75(10)
C2 C7 C6 120.85(10)
C2 C7 H7 119.6
C6 C7 H7 119.6
O1 C8 N1 121.55(10)
O1 C8 C6 120.47(10)
N1 C8 C6 117.98(10)
N1 C9 C10 111.50(10)
N1 C9 H9A 109.3
C10 C9 H9A 109.3
N1 C9 H9B 109.3
C10 C9 H9B 109.3
H9A C9 H9B 108.0
O2 C10 C9 108.51(9)
O2 C10 H10A 110.0
C9 C10 H10A 110.0
O2 C10 H10B 110.0
C9 C10 H10B 110.0
H10A C10 H10B 108.4

loop_
_geom_bond_atom_site_label_1
_geom_bond_atom_site_label_2
_geom_bond_distance
O1 C8 1.2408(14)
O2 C10 1.4435(16)
O2 H2O 0.98(3)
O3 C1 1.3219(14)
O3 H3O 0.904(19)
O4 C1 1.2147(14)
O5 N2 1.2257(14)
O6 N2 1.2264(14)
O7 H7A 0.81(2)
O7 H7B 0.88(3)
N1 C8 1.3321(15)
N1 C9 1.4632(16)
N1 H1N 0.897(16)
N2 C4 1.4770(15)
C1 C2 1.4984(16)
C2 C7 1.3921(16)
C2 C3 1.3967(15)
C3 C4 1.3871(16)
C3 H3 0.9500
C4 C5 1.3837(16)
C5 C6 1.3983(15)
C5 H5 0.9500
C6 C7 1.3974(15)
C6 C8 1.5027(16)
C7 H7 0.9500
C9 C10 1.509(2)
C9 H9A 0.9900
C9 H9B 0.9900
C10 H10A 0.9900
C10 H10B 0.9900

loop_
_geom_hbond_atom_site_label_D
_geom_hbond_atom_site_label_H
_geom_hbond_atom_site_label_A
_geom_hbond_site_symmetry_A
_geom_hbond_distance_DH
_geom_hbond_distance_HA
_geom_hbond_distance_DA
_geom_hbond_angle_DHA
N1 H1N O2 2_565 0.896(17) 2.103(16) 2.947(2) 156.6(13)
O2 H2O O7 1_454 0.97(3) 1.78(3) 2.744(2) 169(2)
O3 H3O O1 1_545 0.902(18) 1.677(18) 2.5601(19) 165.7(17)
O7 H7A O4 . 0.81(2) 2.11(2) 2.887(2) 159.3(18)
O7 H7B O2 2_566 0.87(2) 2.01(2) 2.853(2) 164(2)
C3 H3 O7 . 0.95 2.50 3.422(2) 163
C9 H9A O7 1_554 0.99 2.58 3.537(3) 164
C10 H10B O3 2_565 0.99 2.50 3.348(2) 143

loop_
_geom_torsion_atom_site_label_1
_geom_torsion_atom_site_label_2
_geom_torsion_atom_site_label_3
_geom_torsion_atom_site_label_4
_geom_torsion
O4 C1 C2 C7 -179.61(11)
O3 C1 C2 C7 0.41(14)
O4 C1 C2 C3 0.13(16)
O3 C1 C2 C3 -179.85(10)
C7 C2 C3 C4 0.08(16)
C1 C2 C3 C4 -179.66(9)
C2 C3 C4 C5 0.46(17)
C2 C3 C4 N2 -179.69(10)
O5 N2 C4 C5 178.70(11)
O6 N2 C4 C5 -1.81(16)
O5 N2 C4 C3 -1.16(16)
O6 N2 C4 C3 178.33(10)
C3 C4 C5 C6 -0.84(17)
N2 C4 C5 C6 179.31(10)
C4 C5 C6 C7 0.66(16)
C4 C5 C6 C8 179.17(10)
C3 C2 C7 C6 -0.23(16)
C1 C2 C7 C6 179.51(10)
C5 C6 C7 C2 -0.15(16)
C8 C6 C7 C2 -178.58(10)
C9 N1 C8 O1 -0.92(19)
C9 N1 C8 C6 178.56(10)
C7 C6 C8 O1 169.92(11)
C5 C6 C8 O1 -8.53(17)
C7 C6 C8 N1 -9.56(17)
C5 C6 C8 N1 171.99(11)
C8 N1 C9 C10 -88.93(13)
N1 C9 C10 O2 -59.16(12)
